data_7223001
loop_
_publ_author_name
'Yu, Tanlai'
'Fu, Yangbo'
'Wang, Yilin'
'Hao, Pengfei'
'Shen, Junju'
'Fu, Yunlong'

_publ_section_title
;
 Hierarchical symmetry transfer and flexible charge matching in five
 [M(phen)3]2+directed iodoargentates with 1 to 3D frameworks
;
_journal_issue 45
_journal_name_full CrystEngComm
_journal_page_first 8752
_journal_paper_doi 10.1039/C5CE01692D
_journal_volume 17
_journal_year 2015
_chemical_formula_moiety '3(Ag8 I11), 4(C36 H24 Cu N6), 2(H2 O)'
_chemical_formula_sum 'C144 H100 Ag24 Cu4 I33 N24 O2'
_chemical_formula_weight 9229.21
_chemical_name_systematic
;
 ?
;
_space_group_crystal_system hexagonal
_space_group_IT_number 176
_space_group_name_Hall '-P 6c'
_space_group_name_H-M_alt 'P 63/m'
_symmetry_space_group_name_Hall '-P 6c'
_symmetry_space_group_name_H-M 'P 63/m'
_atom_sites_solution_hydrogens geom
_atom_sites_solution_primary direct
_atom_sites_solution_secondary difmap
_audit_creation_method SHELXL-2014
_audit_update_record
;
2015-10-04 deposited with the CCDC.
2015-10-21 downloaded from the CCDC.
;
_cell_angle_alpha 90
_cell_angle_beta 90
_cell_angle_gamma 120
_cell_formula_units_Z 1
_cell_length_a 14.868(3)
_cell_length_b 14.868(3)
_cell_length_c 25.012(4)
_cell_measurement_reflns_used 1866
_cell_measurement_temperature 293(2)
_cell_measurement_theta_max 27.0070
_cell_measurement_theta_min 2.9040
_cell_volume 4788.3(16)
_computing_cell_refinement
;
CrysAlisPro, Agilent Technologies,
Version 1.171.36.28 (release 01-02-2013 CrysAlis171 .NET)
(compiled Feb  1 2013,16:14:44)
;
_computing_data_collection
;
CrysAlisPro, Agilent Technologies,
Version 1.171.36.28 (release 01-02-2013 CrysAlis171 .NET)
(compiled Feb  1 2013,16:14:44)
;
_computing_data_reduction
;
CrysAlisPro, Agilent Technologies,
Version 1.171.36.28 (release 01-02-2013 CrysAlis171 .NET)
(compiled Feb  1 2013,16:14:44)
;
_computing_structure_refinement 'SHELXL-2014 (Sheldrick, 2014)'
_computing_structure_solution 'SHELXL-2014 (Sheldrick, 2014)'
_diffrn_ambient_temperature 293(2)
_diffrn_detector_area_resol_mean 16.0710
_diffrn_measured_fraction_theta_full 0.998
_diffrn_measured_fraction_theta_max 0.998
_diffrn_measurement_device_type 'Xcalibur, Eos, Gemini'
_diffrn_measurement_method '\w scans'
_diffrn_radiation_type MoK\a
_diffrn_radiation_wavelength 0.71073
_diffrn_reflns_av_R_equivalents 0.0590
_diffrn_reflns_av_unetI/netI 0.0594
_diffrn_reflns_laue_measured_fraction_full 0.998
_diffrn_reflns_laue_measured_fraction_max 0.998
_diffrn_reflns_limit_h_max 12
_diffrn_reflns_limit_h_min -13
_diffrn_reflns_limit_k_max 14
_diffrn_reflns_limit_k_min -18
_diffrn_reflns_limit_l_max 20
_diffrn_reflns_limit_l_min -30
_diffrn_reflns_number 10452
_diffrn_reflns_point_group_measured_fraction_full 0.998
_diffrn_reflns_point_group_measured_fraction_max 0.998
_diffrn_reflns_theta_full 25.242
_diffrn_reflns_theta_max 25.999
_diffrn_reflns_theta_min 2.859
_diffrn_source 'Enhance (Mo) X-ray Source'
_exptl_absorpt_coefficient_mu 8.193
_exptl_absorpt_correction_T_max 0.6241
_exptl_absorpt_correction_T_min 0.2512
_exptl_absorpt_correction_type multi-scan
_exptl_absorpt_process_details
;
CrysAlisPro, Agilent Technologies,
Version 1.171.36.28 (release 01-02-2013 CrysAlis171 .NET)
(compiled Feb  1 2013,16:14:44)
Empirical absorption correction using spherical harmonics,
 implemented in SCALE3 ABSPACK scaling algorithm.
;
_exptl_crystal_colour blue
_exptl_crystal_density_diffrn 3.201
_exptl_crystal_density_method 'not measured'
_exptl_crystal_description block
_exptl_crystal_F_000 4141
_exptl_crystal_size_max 0.220
_exptl_crystal_size_mid 0.180
_exptl_crystal_size_min 0.060
_refine_diff_density_max 2.874
_refine_diff_density_min -4.242
_refine_diff_density_rms 0.514
_refine_ls_extinction_method none
_refine_ls_goodness_of_fit_ref 1.033
_refine_ls_hydrogen_treatment constr
_refine_ls_matrix_type full
_refine_ls_number_parameters 195
_refine_ls_number_reflns 3225
_refine_ls_number_restraints 156
_refine_ls_restrained_S_all 1.031
_refine_ls_R_factor_all 0.2204
_refine_ls_R_factor_gt 0.1696
_refine_ls_shift/su_max 0.002
_refine_ls_shift/su_mean 0.000
_refine_ls_structure_factor_coef Fsqd
_refine_ls_weighting_details 'w=1/[\s^2^(Fo^2^)+(0.0879P)^2^+1235.6775P] where P=(Fo^2^+2Fc^2^)/3'
_refine_ls_weighting_scheme calc
_refine_ls_wR_factor_gt 0.3761
_refine_ls_wR_factor_ref 0.4104
_reflns_Friedel_coverage 0.000
_reflns_number_gt 2046
_reflns_number_total 3225
_reflns_threshold_expression 'I > 2\s(I)'
_cod_data_source_file c5ce01692d2.cif
_cod_data_source_block yu
_cod_depositor_comments
;
The following automatic conversions were performed:

'_exptl_absorpt_correction_type' value 'Multi-scan' changed to
'multi-scan' according to
/usr/data/users/saulius/crontab/automatic-downloads/rss-feeds/RSC/lib/dictionaries/cif_core.dic
dictionary named 'cif_core.dic' version 2.4.2 from 2011-04-26.

Automatic conversion script
Id: cif_fix_values 3271 2015-04-21 07:52:19Z andrius 

 Adding full bibliography for 7222998--7223004.cif.
;
_cod_original_cell_volume 4788.2(18)
_cod_database_code 7223001
_shelx_space_group_comment
;
The symmetry employed for this shelxl refinement is uniquely defined
by the following loop, which should always be used as a source of
symmetry information in preference to the above space-group names.
They are only intended as comments.
;
_shelx_estimated_absorpt_t_min 0.266
_shelx_estimated_absorpt_t_max 0.639
_shelxl_version_number 2014-3

loop_
_space_group_symop_operation_xyz
'x, y, z'
'-y, x-y, z'
'-x+y, -x, z'
'-x, -y, z+1/2'
'y, -x+y, z+1/2'
'x-y, x, z+1/2'
'-x, -y, -z'
'y, -x+y, -z'
'x-y, x, -z'
'x, y, -z-1/2'
'-y, x-y, -z-1/2'
'-x+y, -x, -z-1/2'

loop_
_atom_site_label
_atom_site_type_symbol
_atom_site_fract_x
_atom_site_fract_y
_atom_site_fract_z
_atom_site_U_iso_or_equiv
_atom_site_adp_type
_atom_site_occupancy
_atom_site_site_symmetry_order
_atom_site_calc_flag
_atom_site_refinement_flags_posn
_atom_site_refinement_flags_adp
_atom_site_refinement_flags_occupancy
I3 I 0.83399(7) 0.19159(7) 0.66101(3) 0.0612(3) Uani 1 1 d . U .
I2 I 0.80070(10) -0.08554(11) 0.7500 0.0657(4) Uani 1 2 d S TU P
I4 I 1.03520(11) 0.52986(11) 0.7500 0.0730(5) Uani 1 2 d S TU P
Ag3 Ag 0.85960(16) 0.33212(15) 0.7500 0.0864(7) Uani 1 2 d S TU P
I1 I 1.0000 0.0000 0.58731(8) 0.1086(8) Uani 1 3 d S TU P
Ag1 Ag 0.94776(13) 0.08707(14) 0.67609(7) 0.1117(7) Uani 1 1 d . U .
I5 I 0.6667 0.3333 0.7500 0.0739(13) Uani 0.5 6 d S TU P
I5' I 0.6667 0.3333 0.7232(3) 0.0558(13) Uani 0.25 3 d S TU P
Cu1 Cu 0.6667 0.3333 0.03217(9) 0.0439(6) Uani 1 3 d S T P
I6 I 0.9032(4) 0.1184(4) 0.7500 0.1512(19) Uani 0.5 2 d S TU P
N1 N 0.8039(7) 0.3948(7) -0.0156(4) 0.046(2) Uani 1 1 d . U .
N2 N 0.7564(7) 0.2839(7) 0.0768(4) 0.051(2) Uani 1 1 d . U .
C12 C 0.8618(7) 0.3541(7) 0.0003(4) 0.034(2) Uani 1 1 d . U .
C7 C 0.9019(8) 0.2545(8) 0.0666(5) 0.046(2) Uani 1 1 d . U .
C9 C 0.7966(5) 0.2012(5) 0.1426(5) 0.067(3) Uani 1 1 d D U .
H9 H 0.7811 0.1685 0.1757 0.081 Uiso 1 1 calc R U .
C11 C 0.8401(9) 0.2962(9) 0.0471(5) 0.052(2) Uani 1 1 d . U .
C8 C 0.8828(11) 0.2125(11) 0.1154(6) 0.069(3) Uani 1 1 d . U .
H8 H 0.9262 0.1914 0.1307 0.082 Uiso 1 1 calc R U .
C10 C 0.7319(5) 0.2361(5) 0.1228(5) 0.065(3) Uani 1 1 d D U .
H10 H 0.6735 0.2259 0.1417 0.078 Uiso 1 1 calc R U .
Ag2 Ag 0.6944(3) 0.1136(3) 0.7500 0.0957(15) Uani 0.5 2 d S TU P
Ag2' Ag 0.7124(2) 0.0759(3) 0.7500 0.0689(10) Uani 0.5 2 d S TU P
C4 C 0.9483(5) 0.3659(5) -0.0318(5) 0.060(2) Uani 1 1 d D U .
C2 C 0.9078(3) 0.4636(5) -0.0940(3) 0.056(2) Uani 1 1 d D U .
H2 H 0.9233 0.5022 -0.1253 0.067 Uiso 1 1 calc R U .
C3 C 0.9707(4) 0.4243(5) -0.0774(5) 0.061(2) Uani 1 1 d D U .
H3 H 1.0287 0.4377 -0.0975 0.074 Uiso 1 1 calc R U .
C1 C 0.8210(5) 0.4449(8) -0.0633(4) 0.063(2) Uani 1 1 d D U .
H1 H 0.7758 0.4665 -0.0754 0.076 Uiso 1 1 calc R U .
C5 C 1.0089(5) 0.3237(5) -0.0140(5) 0.070(2) Uani 1 1 d D U .
H5 H 1.0644 0.3325 -0.0349 0.084 Uiso 1 1 calc R U .
C6 C 0.9889(11) 0.2682(11) 0.0347(6) 0.071(2) Uani 1 1 d . U .
H6 H 1.0305 0.2414 0.0458 0.085 Uiso 1 1 calc R U .
O1 O 0.6667 0.3333 0.2500 0.18(2) Uani 1 6 d S T P

loop_
_atom_site_aniso_label
_atom_site_aniso_U_11
_atom_site_aniso_U_22
_atom_site_aniso_U_33
_atom_site_aniso_U_23
_atom_site_aniso_U_13
_atom_site_aniso_U_12
I3 0.0774(4) 0.0713(4) 0.0361(3) 0.0052(3) -0.0048(4) 0.0380(3)
I2 0.0808(6) 0.0972(7) 0.0252(4) 0.000 0.000 0.0490(4)
I4 0.0656(6) 0.0761(7) 0.0721(8) 0.000 0.000 0.0317(5)
Ag3 0.0911(10) 0.0753(9) 0.0807(11) 0.000 0.000 0.0325(7)
I1 0.1422(11) 0.1422(11) 0.0415(8) 0.000 0.000 0.0711(5)
Ag1 0.1078(9) 0.1288(10) 0.0893(10) -0.0162(8) -0.0141(8) 0.0524(7)
I5 0.0711(15) 0.0711(15) 0.079(2) 0.000 0.000 0.0356(8)
I5' 0.0570(16) 0.0570(16) 0.053(2) 0.000 0.000 0.0285(8)
Cu1 0.0552(8) 0.0552(8) 0.0213(9) 0.000 0.000 0.0276(4)
I6 0.157(2) 0.157(2) 0.156(3) 0.000 0.000 0.0906(16)
N1 0.047(3) 0.048(3) 0.040(3) 0.004(2) -0.002(2) 0.0219(18)
N2 0.053(3) 0.048(3) 0.045(3) -0.003(3) 0.006(3) 0.0205(19)
C12 0.036(3) 0.035(3) 0.036(3) 0.001(2) -0.007(2) 0.0199(17)
C7 0.050(2) 0.044(3) 0.047(3) 0.007(3) -0.010(2) 0.0251(17)
C9 0.067(3) 0.069(3) 0.064(4) 0.004(3) -0.003(3) 0.033(2)
C11 0.056(3) 0.053(3) 0.048(3) 0.003(3) -0.004(3) 0.0266(19)
C8 0.069(3) 0.068(3) 0.066(4) 0.003(3) 0.002(3) 0.032(2)
C10 0.066(3) 0.065(3) 0.061(4) 0.000(3) 0.004(3) 0.030(2)
Ag2 0.090(2) 0.097(2) 0.076(2) 0.000 0.000 0.0285(14)
Ag2' 0.0711(14) 0.0761(14) 0.0588(15) 0.000 0.000 0.0362(10)
C4 0.060(2) 0.063(3) 0.060(3) -0.004(3) 0.003(3) 0.0310(14)
C2 0.060(3) 0.052(3) 0.048(3) 0.001(3) 0.005(3) 0.023(2)
C3 0.058(3) 0.063(3) 0.059(3) -0.004(3) 0.005(3) 0.027(2)
C1 0.065(3) 0.060(3) 0.066(4) 0.001(3) 0.004(3) 0.031(2)
C5 0.070(2) 0.072(3) 0.070(4) 0.000(3) 0.001(3) 0.0369(14)
C6 0.069(3) 0.075(3) 0.072(3) 0.001(3) 0.001(2) 0.0372(19)
O1 0.23(3) 0.23(3) 0.08(2) 0.000 0.000 0.113(16)

loop_
_atom_type_symbol
_atom_type_description
_atom_type_scat_dispersion_real
_atom_type_scat_dispersion_imag
_atom_type_scat_source
C C 0.0033 0.0016 'International Tables Vol C Tables 4.2.6.8 and 6.1.1.4'
H H 0.0000 0.0000 'International Tables Vol C Tables 4.2.6.8 and 6.1.1.4'
N N 0.0061 0.0033 'International Tables Vol C Tables 4.2.6.8 and 6.1.1.4'
Cu Cu 0.3201 1.2651 'International Tables Vol C Tables 4.2.6.8 and 6.1.1.4'
Ag Ag -0.8971 1.1015 'International Tables Vol C Tables 4.2.6.8 and 6.1.1.4'
I I -0.4742 1.8119 'International Tables Vol C Tables 4.2.6.8 and 6.1.1.4'
O O 0.0106 0.0060 'International Tables Vol C Tables 4.2.6.8 and 6.1.1.4'

loop_
_geom_angle_atom_site_label_1
_geom_angle_atom_site_label_2
_geom_angle_atom_site_label_3
_geom_angle
_geom_angle_site_symmetry_1
_geom_angle_site_symmetry_3
Ag1 I3 Ag2' 86.41(10) . .
Ag1 I3 Ag2 100.64(13) . .
Ag2' I3 Ag2 14.72(15) . .
Ag1 I3 I6 42.93(12) . .
Ag2' I3 I6 53.55(13) . .
Ag2 I3 I6 64.54(15) . .
Ag1 I3 Ag3 112.78(7) . .
Ag2' I3 Ag3 69.79(7) . .
Ag2 I3 Ag3 60.67(9) . .
I6 I3 Ag3 74.94(12) . .
I6 I2 I6 127.5(3) . 2_645
I6 I2 Ag1 103.89(13) . 11_647
I6 I2 Ag1 43.88(7) 2_645 11_647
I6 I2 Ag1 103.89(13) . 2_645
I6 I2 Ag1 43.88(7) 2_645 2_645
Ag1 I2 Ag1 80.56(8) 11_647 2_645
I6 I2 Ag1 42.72(8) . 10_557
I6 I2 Ag1 102.23(13) 2_645 10_557
Ag1 I2 Ag1 64.36(9) 11_647 10_557
Ag1 I2 Ag1 110.89(9) 2_645 10_557
I6 I2 Ag1 42.72(8) . .
I6 I2 Ag1 102.23(13) 2_645 .
Ag1 I2 Ag1 110.89(9) 11_647 .
Ag1 I2 Ag1 64.36(9) 2_645 .
Ag1 I2 Ag1 75.23(7) 10_557 .
I6 I2 Ag2' 50.56(16) . .
I6 I2 Ag2' 178.03(16) 2_645 .
Ag1 I2 Ag2' 135.38(5) 11_647 .
Ag1 I2 Ag2' 135.38(5) 2_645 .
Ag1 I2 Ag2' 76.24(7) 10_557 .
Ag1 I2 Ag2' 76.24(7) . .
Ag2 I4 Ag3 80.08(15) 2_655 .
Ag2 I4 Ag2' 15.10(15) 2_655 2_655
Ag3 I4 Ag2' 95.17(11) . 2_655
I4 Ag3 I5 113.83(9) . .
I4 Ag3 Ag2 172.32(16) . .
I5 Ag3 Ag2 73.85(13) . .
I4 Ag3 I3 117.95(6) . 10_557
I5 Ag3 I3 103.23(5) . 10_557
Ag2 Ag3 I3 58.30(6) . 10_557
I4 Ag3 I3 117.94(6) . .
I5 Ag3 I3 103.23(5) . .
Ag2 Ag3 I3 58.30(6) . .
I3 Ag3 I3 98.22(8) 10_557 .
I4 Ag3 I5' 113.17(9) . .
I5 Ag3 I5' 13.10(12) . .
Ag2 Ag3 I5' 74.28(12) . .
I3 Ag3 I5' 113.21(11) 10_557 .
I3 Ag3 I5' 92.95(10) . .
I4 Ag3 I5' 113.17(9) . 10_557
I5 Ag3 I5' 13.10(12) . 10_557
Ag2 Ag3 I5' 74.28(12) . 10_557
I3 Ag3 I5' 92.96(10) 10_557 10_557
I3 Ag3 I5' 113.21(11) . 10_557
I5' Ag3 I5' 26.2(2) . 10_557
I4 Ag3 Ag2' 160.79(13) . .
I5 Ag3 Ag2' 85.39(9) . .
Ag2 Ag3 Ag2' 11.54(14) . .
I3 Ag3 Ag2' 53.63(4) 10_557 .
I3 Ag3 Ag2' 53.63(4) . .
I5' Ag3 Ag2' 85.51(8) . .
I5' Ag3 Ag2' 85.51(8) 10_557 .
Ag1 I1 Ag1 66.40(8) . 3_765
Ag1 I1 Ag1 66.40(8) . 2_645
Ag1 I1 Ag1 66.40(8) 3_765 2_645
I6 Ag1 I3 69.72(19) . .
I6 Ag1 I2 64.92(15) . 3_765
I3 Ag1 I2 110.09(7) . 3_765
I6 Ag1 I1 166.4(2) . .
I3 Ag1 I1 120.99(7) . .
I2 Ag1 I1 114.50(8) 3_765 .
I6 Ag1 I2 58.33(15) . .
I3 Ag1 I2 99.77(7) . .
I2 Ag1 I2 98.44(6) 3_765 .
I1 Ag1 I2 109.52(7) . .
I6 Ag1 Ag1 109.75(18) . 2_645
I3 Ag1 Ag1 139.78(7) . 2_645
I2 Ag1 Ag1 104.91(6) 3_765 2_645
I1 Ag1 Ag1 56.80(4) . 2_645
I2 Ag1 Ag1 55.20(6) . 2_645
I6 Ag1 Ag1 116.82(18) . 3_765
I3 Ag1 Ag1 158.29(7) . 3_765
I2 Ag1 Ag1 60.44(7) 3_765 3_765
I1 Ag1 Ag1 56.80(4) . 3_765
I2 Ag1 Ag1 100.97(6) . 3_765
Ag1 Ag1 Ag1 60.0 2_645 3_765
I5' I5 I5' 180.0 10_557 .
I5' I5 Ag3 90.005(3) 10_557 .
I5' I5 Ag3 90.000(2) . .
I5' I5 Ag3 90.000(5) 10_557 3_665
I5' I5 Ag3 90.000(5) . 3_665
Ag3 I5 Ag3 120.0 . 3_665
I5' I5 Ag3 89.995(2) 10_557 2_655
I5' I5 Ag3 90.000(2) . 2_655
Ag3 I5 Ag3 120.000(1) . 2_655
Ag3 I5 Ag3 120.0 3_665 2_655
I5 I5' I5' 0.003(1) . 10_557
I5 I5' Ag3 76.90(12) . .
I5' I5' Ag3 76.91(12) 10_557 .
I5 I5' Ag3 76.90(12) . 3_665
I5' I5' Ag3 76.90(12) 10_557 3_665
Ag3 I5' Ag3 115.02(9) . 3_665
I5 I5' Ag3 76.90(12) . 2_655
I5' I5' Ag3 76.90(12) 10_557 2_655
Ag3 I5' Ag3 115.02(9) . 2_655
Ag3 I5' Ag3 115.02(9) 3_665 2_655
N2 Cu1 N2 95.1(4) . 3_665
N2 Cu1 N2 95.1(4) . 2_655
N2 Cu1 N2 95.1(4) 3_665 2_655
N2 Cu1 N1 94.9(4) . 3_665
N2 Cu1 N1 79.1(4) 3_665 3_665
N2 Cu1 N1 168.9(4) 2_655 3_665
N2 Cu1 N1 168.9(4) . 2_655
N2 Cu1 N1 94.9(4) 3_665 2_655
N2 Cu1 N1 79.1(4) 2_655 2_655
N1 Cu1 N1 91.8(4) 3_665 2_655
N2 Cu1 N1 79.1(4) . .
N2 Cu1 N1 168.9(4) 3_665 .
N2 Cu1 N1 94.9(4) 2_655 .
N1 Cu1 N1 91.8(4) 3_665 .
N1 Cu1 N1 91.8(4) 2_655 .
Ag1 I6 Ag1 124.0(4) 10_557 .
Ag1 I6 Ag2' 112.17(15) 10_557 .
Ag1 I6 Ag2' 112.17(15) . .
Ag1 I6 I2 78.95(18) 10_557 .
Ag1 I6 I2 78.95(18) . .
Ag2' I6 I2 77.59(16) . .
Ag1 I6 I2 71.19(17) 10_557 3_765
Ag1 I6 I2 71.19(17) . 3_765
Ag2' I6 I2 169.9(3) . 3_765
I2 I6 I2 112.5(3) . 3_765
Ag1 I6 I3 67.35(9) 10_557 10_557
Ag1 I6 I3 168.0(3) . 10_557
Ag2' I6 I3 62.38(14) . 10_557
I2 I6 I3 108.97(12) . 10_557
I2 I6 I3 112.33(11) 3_765 10_557
Ag1 I6 I3 168.0(3) 10_557 .
Ag1 I6 I3 67.35(9) . .
Ag2' I6 I3 62.38(14) . .
I2 I6 I3 108.97(12) . .
I2 I6 I3 112.33(11) 3_765 .
I3 I6 I3 101.1(2) 10_557 .
Ag1 I6 Ag2 115.09(17) 10_557 .
Ag1 I6 Ag2 115.09(17) . .
Ag2' I6 Ag2 11.09(12) . .
I2 I6 Ag2 88.67(17) . .
I2 I6 Ag2 158.8(3) 3_765 .
I3 I6 Ag2 57.41(13) 10_557 .
I3 I6 Ag2 57.41(13) . .
C12 N1 C1 121.4(10) . .
C12 N1 Cu1 109.5(7) . .
C1 N1 Cu1 127.0(8) . .
C10 N2 C11 122.4(12) . .
C10 N2 Cu1 126.6(8) . .
C11 N2 Cu1 110.5(8) . .
N1 C12 C11 121.8(11) . .
N1 C12 C4 120.9(9) . .
C11 C12 C4 117.3(11) . .
C8 C7 C11 118.9(13) . .
C8 C7 C6 122.4(15) . .
C11 C7 C6 118.4(12) . .
C8 C9 C10 123.4(12) . .
N2 C11 C12 116.7(13) . .
N2 C11 C7 119.5(11) . .
C12 C11 C7 123.7(12) . .
C7 C8 C9 118.2(16) . .
N2 C10 C9 117.3(9) . .
Ag2' Ag2 I4 92.7(4) . 3_665
Ag2' Ag2 I3 80.9(3) . 10_557
I4 Ag2 I3 127.99(6) 3_665 10_557
Ag2' Ag2 I3 80.9(3) . .
I4 Ag2 I3 127.99(6) 3_665 .
I3 Ag2 I3 102.04(14) 10_557 .
Ag2' Ag2 Ag3 115.1(4) . .
I4 Ag2 Ag3 152.2(3) 3_665 .
I3 Ag2 Ag3 61.03(7) 10_557 .
I3 Ag2 Ag3 61.03(7) . .
Ag2' Ag2 I6 42.7(4) . .
I4 Ag2 I6 135.4(2) 3_665 .
I3 Ag2 I6 58.05(10) 10_557 .
I3 Ag2 I6 58.05(10) . .
Ag3 Ag2 I6 72.38(15) . .
Ag2 Ag2' I6 126.2(4) . .
Ag2 Ag2' I4 72.2(4) . 3_665
I6 Ag2' I4 161.6(2) . 3_665
Ag2 Ag2' I3 84.4(2) . 10_557
I6 Ag2' I3 64.07(9) . 10_557
I4 Ag2' I3 123.68(8) 3_665 10_557
Ag2 Ag2' I3 84.4(2) . .
I6 Ag2' I3 64.07(9) . .
I4 Ag2' I3 123.67(8) 3_665 .
I3 Ag2' I3 103.16(9) 10_557 .
Ag2 Ag2' I2 178.1(4) . .
I6 Ag2' I2 51.85(16) . .
I4 Ag2' I2 109.71(11) 3_665 .
I3 Ag2' I2 94.42(10) 10_557 .
I3 Ag2' I2 94.42(10) . .
Ag2 Ag2' Ag3 53.4(4) . .
I6 Ag2' Ag3 72.83(16) . .
I4 Ag2' Ag3 125.61(16) 3_665 .
I3 Ag2' Ag3 56.57(6) 10_557 .
I3 Ag2' Ag3 56.57(6) . .
I2 Ag2' Ag3 124.68(12) . .
C3 C4 C5 122.7(8) . .
C3 C4 C12 117.3(8) . .
C5 C4 C12 119.9(10) . .
C3 C2 C1 119.9(8) . .
C4 C3 C2 120.9(8) . .
N1 C1 C2 119.3(10) . .
C4 C5 C6 122.6(11) . .
C5 C6 C7 118.0(14) . .

loop_
_geom_bond_atom_site_label_1
_geom_bond_atom_site_label_2
_geom_bond_distance
_geom_bond_site_symmetry_2
I3 Ag1 2.837(3) .
I3 Ag2' 2.8409(19) .
I3 Ag2 2.863(3) .
I3 I6 2.884(5) .
I3 Ag3 2.9444(18) .
I2 I6 2.626(6) .
I2 I6 2.736(6) 2_645
I2 Ag1 2.859(2) 11_647
I2 Ag1 2.859(2) 2_645
I2 Ag1 3.0286(19) 10_557
I2 Ag1 3.0286(19) .
I2 Ag2' 3.262(5) .
I4 Ag2 2.673(4) 2_655
I4 Ag3 2.790(2) .
I4 Ag2' 2.804(4) 2_655
Ag3 I5 2.878(3) .
Ag3 Ag2 2.934(4) .
Ag3 I3 2.9443(18) 10_557
Ag3 I5' 2.954(3) .
Ag3 I5' 2.954(3) 10_557
Ag3 Ag2' 3.311(4) .
I1 Ag1 2.866(3) .
I1 Ag1 2.866(3) 3_765
I1 Ag1 2.866(3) 2_645
Ag1 I6 2.094(4) .
Ag1 I2 2.859(2) 3_765
Ag1 Ag1 3.139(4) 2_645
Ag1 Ag1 3.139(4) 3_765
I5 I5' 0.669(6) 10_557
I5 I5' 0.669(6) .
I5 Ag3 2.878(3) 3_665
I5 Ag3 2.878(3) 2_655
I5' I5' 1.339(13) 10_557
I5' Ag3 2.954(3) 3_665
I5' Ag3 2.954(3) 2_655
Cu1 N2 2.133(12) .
Cu1 N2 2.133(12) 3_665
Cu1 N2 2.133(12) 2_655
Cu1 N1 2.135(9) 3_665
Cu1 N1 2.135(9) 2_655
Cu1 N1 2.135(9) .
I6 Ag1 2.094(4) 10_557
I6 Ag2' 2.579(7) .
I6 I2 2.736(6) 3_765
I6 I3 2.883(5) 10_557
I6 Ag2 3.068(9) .
N1 C12 1.337(17) .
N1 C1 1.362(14) .
N2 C10 1.305(15) .
N2 C11 1.380(18) .
C12 C11 1.392(16) .
C12 C4 1.449(14) .
C7 C8 1.336(19) .
C7 C11 1.43(2) .
C7 C6 1.44(2) .
C9 C8 1.384(19) .
C9 C10 1.393(11) .
Ag2 Ag2' 0.731(7) .
Ag2 I4 2.673(4) 3_665
Ag2 I3 2.863(3) 10_557
Ag2' I4 2.804(4) 3_665
Ag2' I3 2.8408(19) 10_557
C4 C3 1.369(15) .
C4 C5 1.404(11) .
C2 C3 1.390(10) .
C2 C1 1.404(10) .
C5 C6 1.417(19) .
